data_4304652
loop_
_publ_author_name
'Jing-Xiang Zhang'
'Jun He'
'Ye-Gao Yin'
'Mei-Hong Hu'
'Dan Li'
'Xiao-Chun Huang'

_publ_contact_author_address
;
Department of Chemistry
Shantou University
Shantou
Guangdong 515063
People's Republic of China
;
_publ_contact_author_email ygyin@stu.edu.cn
_publ_contact_author_fax '+86 754 2902767'
_publ_contact_author_name
;
Prof. Ye-Gao Yin
;
_publ_contact_author_phone '+86 754 2903699'
_publ_section_title
;
Novel Thermochromism Relating to Supramolecular Cuprophilic Interaction:
Design, Synthesis, and Luminescence of Copper(I) Pyrazolate Trimer and
Polymer
;
_journal_name_full 'Inorganic Chemistry'
_journal_page_first 3471
_journal_page_last 3473
_journal_paper_doi 10.1021/ic702189f
_journal_volume 47
_journal_year 2008
_chemical_formula_sum 'C30 H30 Cu3 N9'
_chemical_formula_weight 707.28
_chemical_name_systematic
; 
 ? 
;
_space_group_IT_number 2
_symmetry_cell_setting triclinic
_symmetry_space_group_name_Hall '-P 1'
_symmetry_space_group_name_H-M 'P -1'
_atom_sites_solution_hydrogens geom
_atom_sites_solution_primary direct
_atom_sites_solution_secondary difmap
_audit_creation_method SHELXL-97
_cell_angle_alpha 88.584(9)
_cell_angle_beta 84.357(9)
_cell_angle_gamma 89.888(9)
_cell_formula_units_Z 2
_cell_length_a 10.483(6)
_cell_length_b 11.730(6)
_cell_length_c 11.891(6)
_cell_measurement_temperature 298(2)
_cell_volume 1454.7(13)
_computing_cell_refinement 'SAINT-PLUS, Ver. 6.0, 1997'
_computing_data_collection 'SMART, 1998.'
_computing_data_reduction 'SAINT-PLUS, Ver. 6.0, 1997'
_computing_molecular_graphics 'XP, Ver. 6.10, Bruker AXS Inc., 2000.'
_computing_publication_material 'SHELXTL-Bruker AXS Inc., 1998.'
_computing_structure_refinement 'SHELXL-97 (Sheldrick, 1997)'
_computing_structure_solution 'SHELXS-97 (Sheldrick, 1990)'
_diffrn_ambient_temperature 298(2)
_diffrn_measured_fraction_theta_full 0.992
_diffrn_measured_fraction_theta_max 0.929
_diffrn_radiation_monochromator graphite
_diffrn_radiation_source 'fine-focus sealed tube'
_diffrn_radiation_type MoK\a
_diffrn_radiation_wavelength 0.71073
_diffrn_reflns_av_R_equivalents 0.0195
_diffrn_reflns_av_sigmaI/netI 0.0327
_diffrn_reflns_limit_h_max 13
_diffrn_reflns_limit_h_min -13
_diffrn_reflns_limit_k_max 15
_diffrn_reflns_limit_k_min -15
_diffrn_reflns_limit_l_max 14
_diffrn_reflns_limit_l_min -15
_diffrn_reflns_number 12526
_diffrn_reflns_theta_full 25.00
_diffrn_reflns_theta_max 27.95
_diffrn_reflns_theta_min 1.95
_exptl_absorpt_coefficient_mu 2.211
_exptl_absorpt_correction_T_max 0.718
_exptl_absorpt_correction_T_min 0.594
_exptl_absorpt_correction_type multi-scan
_exptl_absorpt_process_details 'SADABS (Bruker, 2002)'
_exptl_crystal_colour yellow
_exptl_crystal_density_diffrn 1.615
_exptl_crystal_density_method 'not measured'
_exptl_crystal_description Block
_exptl_crystal_F_000 720
_exptl_crystal_size_max 0.25
_exptl_crystal_size_mid 0.20
_exptl_crystal_size_min 0.15
_refine_diff_density_max 0.675
_refine_diff_density_min -0.302
_refine_diff_density_rms 0.074
_refine_ls_extinction_method none
_refine_ls_goodness_of_fit_ref 1.004
_refine_ls_hydrogen_treatment constr
_refine_ls_matrix_type full
_refine_ls_number_parameters 385
_refine_ls_number_reflns 6500
_refine_ls_number_restraints 0
_refine_ls_restrained_S_all 1.004
_refine_ls_R_factor_all 0.0547
_refine_ls_R_factor_gt 0.0381
_refine_ls_shift/su_max 0.036
_refine_ls_shift/su_mean 0.001
_refine_ls_structure_factor_coef Fsqd
_refine_ls_weighting_details 'calc w=1/[\s^2^(Fo^2^)+(0.0631P)^2^+0.0000P] where P=(Fo^2^+2Fc^2^)/3'
_refine_ls_weighting_scheme calc
_refine_ls_wR_factor_gt 0.0964
_refine_ls_wR_factor_ref 0.1068
_reflns_number_gt 4820
_reflns_number_total 6500
_reflns_threshold_expression >2sigma(I)
_cod_data_source_file ic702189f-file003_1.cif
_cod_data_source_block compound_1
_cod_depositor_comments
;
The following automatic conversions were performed:
'_symmetry_cell_setting' value 'Triclinic' changed to 'triclinic'
according to '/home/saulius/struct/CIF-dictionaries/cif_core.dic'
dictionary named 'cif_core.dic' version 2.4.1 from
2010-06-29.

'_exptl_absorpt_correction_type' value 'Multi-scan' changed
to 'multi-scan' according to
'/home/saulius/struct/CIF-dictionaries/cif_core.dic' dictionary named
'cif_core.dic' version 2.4.1 from 2010-06-29.

Automatic conversion script
Id: cif_fix_enum 1527 2010-12-29 10:47:43Z saulius 
;
_cod_database_code 4304652

loop_
_symmetry_equiv_pos_as_xyz
'x, y, z'
'-x, -y, -z'

loop_
_atom_site_label
_atom_site_type_symbol
_atom_site_fract_x
_atom_site_fract_y
_atom_site_fract_z
_atom_site_U_iso_or_equiv
_atom_site_adp_type
_atom_site_occupancy
_atom_site_symmetry_multiplicity
_atom_site_calc_flag
_atom_site_refinement_flags
_atom_site_disorder_assembly
_atom_site_disorder_group
Cu1 Cu 0.08937(3) 0.09796(3) 0.83792(3) 0.04825(12) Uani 1 1 d . . .
Cu2 Cu 0.30972(3) 0.17911(3) 0.98245(3) 0.04871(12) Uani 1 1 d . . .
Cu3 Cu 0.20574(3) -0.08020(3) 1.00835(3) 0.04695(12) Uani 1 1 d . . .
N2 N 0.2530(2) 0.27889(19) 0.87540(19) 0.0469(5) Uani 1 1 d . . .
N5 N 0.0825(2) -0.13032(19) 0.91816(18) 0.0434(5) Uani 1 1 d . . .
N1 N 0.1552(2) 0.24468(19) 0.81452(19) 0.0467(5) Uani 1 1 d . . .
N3 N 0.3731(2) 0.07986(19) 1.08598(18) 0.0444(5) Uani 1 1 d . . .
N4 N 0.3338(2) -0.0326(2) 1.09424(19) 0.0444(5) Uani 1 1 d . . .
N6 N 0.0300(2) -0.05074(19) 0.84821(18) 0.0428(5) Uani 1 1 d . . .
C13 C 0.4770(2) -0.0087(2) 1.2185(2) 0.0389(6) Uani 1 1 d . . .
C16 C 0.5624(2) -0.0323(2) 1.3075(2) 0.0408(6) Uani 1 1 d . . .
C26 C -0.1397(2) -0.3107(2) 0.7826(2) 0.0419(6) Uani 1 1 d . . .
C6 C 0.2457(3) 0.5145(2) 0.6686(2) 0.0423(6) Uani 1 1 d . . .
C20 C 0.6772(3) 0.0258(3) 1.3108(3) 0.0542(7) Uani 1 1 d . . .
H20A H 0.7016 0.0825 1.2568 0.065 Uiso 1 1 calc R . .
C12 C 0.4600(2) 0.0940(2) 1.1602(2) 0.0404(6) Uani 1 1 d . . .
C3 C 0.2264(3) 0.4126(2) 0.7428(2) 0.0415(6) Uani 1 1 d . . .
C22 C -0.0526(2) -0.1060(2) 0.7894(2) 0.0402(6) Uani 1 1 d . . .
C2 C 0.2952(3) 0.3803(2) 0.8321(2) 0.0437(6) Uani 1 1 d . . .
C24 C 0.0305(3) -0.2321(2) 0.9031(2) 0.0419(6) Uani 1 1 d . . .
C4 C 0.1379(3) 0.3244(2) 0.7360(2) 0.0453(6) Uani 1 1 d . . .
C23 C -0.0581(2) -0.2206(2) 0.8220(2) 0.0401(6) Uani 1 1 d . . .
C30 C -0.1784(3) -0.4048(3) 0.8496(3) 0.0553(7) Uani 1 1 d . . .
H30A H -0.1531 -0.4121 0.9222 0.066 Uiso 1 1 calc R . .
N9 N -0.2969(3) -0.4849(3) 0.7075(3) 0.0721(8) Uani 1 1 d . . .
C7 C 0.3667(3) 0.5456(3) 0.6204(3) 0.0552(7) Uani 1 1 d . . .
H7A H 0.4384 0.5041 0.6372 0.066 Uiso 1 1 calc R . .
C27 C -0.1842(3) -0.3064(3) 0.6754(2) 0.0516(7) Uani 1 1 d . . .
H27A H -0.1630 -0.2453 0.6258 0.062 Uiso 1 1 calc R . .
C10 C 0.1464(3) 0.5836(3) 0.6407(3) 0.0557(8) Uani 1 1 d . . .
H10A H 0.0629 0.5670 0.6703 0.067 Uiso 1 1 calc R . .
C14 C 0.3945(3) -0.0854(2) 1.1742(2) 0.0424(6) Uani 1 1 d . . .
C28 C -0.2602(3) -0.3944(3) 0.6442(3) 0.0638(9) Uani 1 1 d . . .
H28A H -0.2879 -0.3893 0.5723 0.077 Uiso 1 1 calc R . .
C1 C 0.3992(3) 0.4441(3) 0.8829(3) 0.0605(8) Uani 1 1 d . . .
H1A H 0.4203 0.4045 0.9501 0.091 Uiso 1 1 calc R . .
H1B H 0.3696 0.5195 0.9014 0.091 Uiso 1 1 calc R . .
H1C H 0.4739 0.4491 0.8294 0.091 Uiso 1 1 calc R . .
N7 N 0.2847(3) 0.7064(2) 0.5213(3) 0.0716(8) Uani 1 1 d . . .
N8 N 0.7297(3) -0.0798(3) 1.4754(2) 0.0696(8) Uani 1 1 d . . .
C19 C 0.7556(3) -0.0014(3) 1.3955(3) 0.0641(9) Uani 1 1 d . . .
H19A H 0.8319 0.0388 1.3956 0.077 Uiso 1 1 calc R . .
C25 C 0.0760(3) -0.3352(3) 0.9649(3) 0.0560(8) Uani 1 1 d . . .
H25A H 0.1549 -0.3177 0.9954 0.084 Uiso 1 1 calc R . .
H25B H 0.0896 -0.3969 0.9136 0.084 Uiso 1 1 calc R . .
H25C H 0.0125 -0.3570 1.0254 0.084 Uiso 1 1 calc R . .
C21 C -0.1191(3) -0.0404(3) 0.7027(2) 0.0512(7) Uani 1 1 d . . .
H21A H -0.1144 0.0396 0.7166 0.077 Uiso 1 1 calc R . .
H21B H -0.2074 -0.0634 0.7073 0.077 Uiso 1 1 calc R . .
H21C H -0.0784 -0.0555 0.6287 0.077 Uiso 1 1 calc R . .
C5 C 0.0397(3) 0.3097(3) 0.6545(3) 0.0661(9) Uani 1 1 d . . .
H5A H 0.0509 0.2368 0.6200 0.099 Uiso 1 1 calc R . .
H5B H 0.0495 0.3690 0.5972 0.099 Uiso 1 1 calc R . .
H5C H -0.0445 0.3139 0.6941 0.099 Uiso 1 1 calc R . .
C18 C 0.6196(4) -0.1305(3) 1.4736(3) 0.0813(12) Uani 1 1 d . . .
H18A H 0.5972 -0.1851 1.5301 0.098 Uiso 1 1 calc R . .
C9 C 0.1698(4) 0.6767(3) 0.5696(3) 0.0669(9) Uani 1 1 d . . .
H9B H 0.1004 0.7220 0.5542 0.080 Uiso 1 1 calc R . .
C8 C 0.3800(4) 0.6393(3) 0.5469(3) 0.0702(10) Uani 1 1 d . . .
H8B H 0.4617 0.6564 0.5131 0.084 Uiso 1 1 calc R . .
C17 C 0.5324(3) -0.1099(3) 1.3944(3) 0.0648(9) Uani 1 1 d . . .
H17A H 0.4544 -0.1483 1.4003 0.078 Uiso 1 1 calc R . .
C29 C -0.2540(3) -0.4880(3) 0.8100(3) 0.0693(9) Uani 1 1 d . . .
H29A H -0.2768 -0.5503 0.8576 0.083 Uiso 1 1 calc R . .
C15 C 0.3692(3) -0.2072(3) 1.2003(3) 0.0632(9) Uani 1 1 d . . .
H15A H 0.3055 -0.2147 1.2638 0.095 Uiso 1 1 calc R . .
H15B H 0.4469 -0.2439 1.2183 0.095 Uiso 1 1 calc R . .
H15C H 0.3389 -0.2424 1.1360 0.095 Uiso 1 1 calc R . .
C11 C 0.5169(3) 0.2105(3) 1.1708(3) 0.0575(8) Uani 1 1 d . . .
H11A H 0.6002 0.2140 1.1293 0.086 Uiso 1 1 calc R . .
H11B H 0.5246 0.2247 1.2491 0.086 Uiso 1 1 calc R . .
H11C H 0.4623 0.2670 1.1410 0.086 Uiso 1 1 calc R . .

loop_
_atom_site_aniso_label
_atom_site_aniso_U_11
_atom_site_aniso_U_22
_atom_site_aniso_U_33
_atom_site_aniso_U_23
_atom_site_aniso_U_13
_atom_site_aniso_U_12
Cu1 0.0575(2) 0.03938(19) 0.0506(2) 0.00744(15) -0.02081(16) -0.01390(15)
Cu2 0.0570(2) 0.0448(2) 0.0474(2) 0.01259(15) -0.02440(16) -0.00657(16)
Cu3 0.0513(2) 0.0483(2) 0.0454(2) 0.00128(15) -0.02562(15) -0.00952(16)
N2 0.0554(14) 0.0409(12) 0.0472(13) 0.0078(10) -0.0207(11) -0.0064(10)
N5 0.0496(13) 0.0445(12) 0.0387(12) 0.0055(10) -0.0196(10) -0.0088(10)
N1 0.0537(14) 0.0393(12) 0.0501(13) 0.0084(10) -0.0219(11) -0.0100(10)
N3 0.0486(13) 0.0448(13) 0.0425(12) 0.0079(10) -0.0195(10) -0.0077(10)
N4 0.0472(13) 0.0444(12) 0.0447(12) 0.0028(10) -0.0208(10) -0.0079(10)
N6 0.0479(12) 0.0406(12) 0.0423(12) 0.0059(10) -0.0180(10) -0.0086(10)
C13 0.0391(13) 0.0405(13) 0.0390(13) 0.0037(11) -0.0147(11) -0.0061(11)
C16 0.0424(14) 0.0441(14) 0.0384(14) 0.0036(11) -0.0175(11) -0.0029(11)
C26 0.0343(13) 0.0450(15) 0.0478(15) -0.0025(12) -0.0110(11) -0.0051(11)
C6 0.0497(15) 0.0382(14) 0.0403(14) 0.0015(11) -0.0123(12) -0.0049(12)
C20 0.0474(16) 0.0621(19) 0.0557(18) 0.0090(15) -0.0204(13) -0.0108(14)
C12 0.0414(14) 0.0437(14) 0.0379(13) 0.0048(11) -0.0137(11) -0.0096(11)
C3 0.0450(15) 0.0373(13) 0.0435(14) 0.0043(11) -0.0120(12) -0.0014(11)
C22 0.0392(14) 0.0445(14) 0.0387(14) 0.0005(11) -0.0131(11) -0.0073(11)
C2 0.0491(16) 0.0378(14) 0.0459(15) 0.0039(12) -0.0142(12) -0.0065(12)
C24 0.0439(14) 0.0433(14) 0.0402(14) 0.0040(11) -0.0136(11) -0.0078(11)
C4 0.0487(15) 0.0440(15) 0.0450(15) 0.0090(12) -0.0160(12) -0.0066(12)
C23 0.0400(14) 0.0430(14) 0.0392(14) 0.0005(11) -0.0136(11) -0.0074(11)
C30 0.0570(18) 0.0501(17) 0.0622(19) 0.0007(14) -0.0238(15) -0.0107(14)
N9 0.0710(19) 0.0603(18) 0.090(2) -0.0131(16) -0.0291(16) -0.0183(15)
C7 0.0536(17) 0.0511(17) 0.0618(19) 0.0101(15) -0.0125(14) -0.0086(14)
C27 0.0503(16) 0.0558(18) 0.0512(17) -0.0064(14) -0.0154(13) -0.0124(13)
C10 0.0516(17) 0.0533(18) 0.0626(19) 0.0166(15) -0.0114(14) -0.0006(14)
C14 0.0466(15) 0.0400(14) 0.0431(15) 0.0025(11) -0.0176(12) -0.0008(12)
C28 0.0597(19) 0.071(2) 0.066(2) -0.0142(18) -0.0299(16) -0.0074(16)
C1 0.0613(19) 0.0543(18) 0.071(2) 0.0081(15) -0.0317(16) -0.0134(15)
N7 0.094(2) 0.0515(16) 0.0708(19) 0.0175(14) -0.0197(17) -0.0110(16)
N8 0.0699(18) 0.083(2) 0.0616(17) 0.0120(15) -0.0393(14) -0.0079(15)
C19 0.0568(19) 0.073(2) 0.068(2) 0.0006(18) -0.0318(16) -0.0128(16)
C25 0.0606(18) 0.0484(17) 0.0625(19) 0.0065(14) -0.0265(15) -0.0069(14)
C21 0.0524(17) 0.0560(18) 0.0480(16) 0.0078(13) -0.0203(13) -0.0080(14)
C5 0.074(2) 0.064(2) 0.066(2) 0.0201(16) -0.0397(17) -0.0213(16)
C18 0.100(3) 0.074(2) 0.075(2) 0.0336(19) -0.047(2) -0.022(2)
C9 0.081(2) 0.0552(19) 0.067(2) 0.0137(16) -0.0233(18) 0.0071(18)
C8 0.072(2) 0.064(2) 0.072(2) 0.0148(18) -0.0028(18) -0.0255(18)
C17 0.072(2) 0.0597(19) 0.067(2) 0.0200(16) -0.0358(17) -0.0218(16)
C29 0.070(2) 0.0538(19) 0.087(3) 0.0060(18) -0.0233(19) -0.0201(16)
C15 0.078(2) 0.0407(16) 0.078(2) 0.0039(15) -0.0461(18) -0.0094(15)
C11 0.0636(19) 0.0475(17) 0.065(2) 0.0075(15) -0.0270(16) -0.0114(14)

loop_
_atom_type_symbol
_atom_type_description
_atom_type_scat_dispersion_real
_atom_type_scat_dispersion_imag
_atom_type_scat_source
C C 0.0033 0.0016 'International Tables Vol C Tables 4.2.6.8 and 6.1.1.4'
H H 0.0000 0.0000 'International Tables Vol C Tables 4.2.6.8 and 6.1.1.4'
N N 0.0061 0.0033 'International Tables Vol C Tables 4.2.6.8 and 6.1.1.4'
Cu Cu 0.3201 1.2651 'International Tables Vol C Tables 4.2.6.8 and 6.1.1.4'

loop_
_geom_angle_atom_site_label_1
_geom_angle_atom_site_label_2
_geom_angle_atom_site_label_3
_geom_angle
_geom_angle_site_symmetry_1
_geom_angle_site_symmetry_3
_geom_angle_publ_flag
N6 Cu1 N1 174.88(10) . . ?
N3 Cu2 N2 177.59(11) . . ?
N4 Cu3 N5 177.69(11) . . ?
C2 N2 N1 107.5(2) . . ?
C2 N2 Cu2 133.43(19) . . ?
N1 N2 Cu2 118.68(17) . . ?
C24 N5 N6 108.6(2) . . ?
C24 N5 Cu3 133.58(18) . . ?
N6 N5 Cu3 117.82(17) . . ?
C4 N1 N2 108.6(2) . . ?
C4 N1 Cu1 131.55(19) . . ?
N2 N1 Cu1 119.18(17) . . ?
C12 N3 N4 107.8(2) . . ?
C12 N3 Cu2 131.63(19) . . ?
N4 N3 Cu2 120.59(16) . . ?
C14 N4 N3 108.4(2) . . ?
C14 N4 Cu3 132.2(2) . . ?
N3 N4 Cu3 119.21(16) . . ?
C22 N6 N5 107.5(2) . . ?
C22 N6 Cu1 131.54(19) . . ?
N5 N6 Cu1 120.60(16) . . ?
C12 C13 C14 104.9(2) . . ?
C12 C13 C16 128.1(2) . . ?
C14 C13 C16 127.1(2) . . ?
C17 C16 C20 115.6(3) . . ?
C17 C16 C13 122.6(2) . . ?
C20 C16 C13 121.8(3) . . ?
C30 C26 C27 115.4(3) . . ?
C30 C26 C23 122.2(3) . . ?
C27 C26 C23 122.4(3) . . ?
C10 C6 C7 115.8(3) . . ?
C10 C6 C3 123.0(3) . . ?
C7 C6 C3 121.2(2) . . ?
C16 C20 C19 119.4(3) . . ?
N3 C12 C13 109.5(2) . . ?
N3 C12 C11 119.0(2) . . ?
C13 C12 C11 131.5(2) . . ?
C2 C3 C4 104.7(2) . . ?
C2 C3 C6 127.7(2) . . ?
C4 C3 C6 127.6(2) . . ?
N6 C22 C23 110.0(2) . . ?
N6 C22 C21 118.7(2) . . ?
C23 C22 C21 131.2(2) . . ?
N2 C2 C3 109.8(2) . . ?
N2 C2 C1 121.1(2) . . ?
C3 C2 C1 129.0(3) . . ?
N5 C24 C23 109.1(2) . . ?
N5 C24 C25 119.5(2) . . ?
C23 C24 C25 131.3(3) . . ?
N1 C4 C3 109.4(2) . . ?
N1 C4 C5 120.9(3) . . ?
C3 C4 C5 129.6(3) . . ?
C22 C23 C24 104.7(2) . . ?
C22 C23 C26 128.2(2) . . ?
C24 C23 C26 127.1(2) . . ?
C29 C30 C26 120.8(3) . . ?
C28 N9 C29 114.6(3) . . ?
C8 C7 C6 119.3(3) . . ?
C28 C27 C26 119.1(3) . . ?
C9 C10 C6 120.5(3) . . ?
N4 C14 C13 109.5(2) . . ?
N4 C14 C15 119.4(2) . . ?
C13 C14 C15 131.1(2) . . ?
N9 C28 C27 125.8(3) . . ?
C9 N7 C8 115.1(3) . . ?
C18 N8 C19 114.9(3) . . ?
N8 C19 C20 124.9(3) . . ?
N8 C18 C17 125.6(3) . . ?
N7 C9 C10 124.4(3) . . ?
N7 C8 C7 124.8(3) . . ?
C16 C17 C18 119.5(3) . . ?
N9 C29 C30 124.2(3) . . ?

loop_
_geom_bond_atom_site_label_1
_geom_bond_atom_site_label_2
_geom_bond_distance
_geom_bond_site_symmetry_2
_geom_bond_publ_flag
Cu1 N6 1.850(2) . ?
Cu1 N1 1.860(2) . ?
Cu2 N3 1.844(2) . ?
Cu2 N2 1.848(2) . ?
Cu3 N4 1.859(2) . ?
Cu3 N5 1.863(2) . ?
N2 C2 1.343(3) . ?
N2 N1 1.378(3) . ?
N5 C24 1.337(3) . ?
N5 N6 1.384(3) . ?
N1 C4 1.329(3) . ?
N3 C12 1.343(3) . ?
N3 N4 1.381(3) . ?
N4 C14 1.335(3) . ?
N6 C22 1.343(3) . ?
C13 C12 1.395(4) . ?
C13 C14 1.396(4) . ?
C13 C16 1.473(3) . ?
C16 C17 1.374(4) . ?
C16 C20 1.389(4) . ?
C26 C30 1.383(4) . ?
C26 C27 1.399(4) . ?
C26 C23 1.475(3) . ?
C6 C10 1.379(4) . ?
C6 C7 1.386(4) . ?
C6 C3 1.471(4) . ?
C20 C19 1.392(4) . ?
C12 C11 1.505(4) . ?
C3 C2 1.386(4) . ?
C3 C4 1.400(4) . ?
C22 C23 1.389(4) . ?
C22 C21 1.496(4) . ?
C2 C1 1.506(4) . ?
C24 C23 1.407(3) . ?
C24 C25 1.502(4) . ?
C4 C5 1.494(4) . ?
C30 C29 1.379(4) . ?
N9 C28 1.322(5) . ?
N9 C29 1.340(5) . ?
C7 C8 1.385(4) . ?
C27 C28 1.385(4) . ?
C10 C9 1.372(4) . ?
C14 C15 1.473(4) . ?
N7 C9 1.326(5) . ?
N7 C8 1.325(5) . ?
N8 C18 1.302(4) . ?
N8 C19 1.315(4) . ?
C18 C17 1.392(4) . ?
